data_7243585
loop_
_publ_author_name
'Dailey, Maegan'
'Besson, Claire'

_publ_section_title
;
 Selective crystallization of four bis(phthalocyaninato)lanthanoid(iii)
 polymorphs
;
_journal_issue 40
_journal_name_full CrystEngComm
_journal_page_first 7151
_journal_page_last 7161
_journal_paper_doi 10.1039/D1CE00936B
_journal_volume 23
_journal_year 2021
_chemical_formula_moiety 'C64 H32 N16 Nd'
_chemical_formula_sum 'C64 H32 N16 Nd'
_chemical_formula_weight 1169.29
_chemical_name_common '(bis)phthalocyanine neodymium'
_chemical_name_systematic (phthalocyaninato)-(phthalocyaninato-radical)neodymium(III)
_space_group_crystal_system tetragonal
_space_group_IT_number 126
_space_group_name_Hall '-P 4a 2bc'
_space_group_name_H-M_alt 'P 4/n n c :2'
_atom_sites_solution_hydrogens geom
_atom_sites_solution_primary direct
_audit_creation_method SHELXL-2018/3
_audit_update_record
;
2021-07-17 deposited with the CCDC.	2021-09-24 downloaded from the CCDC.
;
_cell_angle_alpha 90
_cell_angle_beta 90
_cell_angle_gamma 90
_cell_formula_units_Z 2
_cell_length_a 19.937(5)
_cell_length_b 19.937(5)
_cell_length_c 6.4202(16)
_cell_measurement_reflns_used 1326
_cell_measurement_temperature 100(2)
_cell_measurement_theta_max 52.568
_cell_measurement_theta_min 5.779
_cell_volume 2551.9(11)
_computing_cell_refinement 'SAINT V8.38A, Bruker-AXS'
_computing_data_collection 'APEX, Bruker-AXS'
_computing_data_reduction 'SAINT V8.38A, Bruker-AXS'
_computing_molecular_graphics 'WinGX (Farrugia, 2012)'
_computing_structure_refinement 'SHELXL-2018/3 (Sheldrick, 2018)'
_computing_structure_solution 'SHELXT 2014/5 (Sheldrick, 2014)'
_diffrn_ambient_temperature 100(2)
_diffrn_measured_fraction_theta_full 0.991
_diffrn_measured_fraction_theta_max 0.992
_diffrn_measurement_device_type 'Bruker APEX II'
_diffrn_measurement_method 'Omega and Phi Scans'
_diffrn_radiation_probe x-ray
_diffrn_radiation_type MoK\a
_diffrn_radiation_wavelength 0.71073
_diffrn_reflns_av_R_equivalents 0.1268
_diffrn_reflns_av_unetI/netI 0.0424
_diffrn_reflns_Laue_measured_fraction_full 0.991
_diffrn_reflns_Laue_measured_fraction_max 0.992
_diffrn_reflns_limit_h_max 24
_diffrn_reflns_limit_h_min -24
_diffrn_reflns_limit_k_max 24
_diffrn_reflns_limit_k_min -24
_diffrn_reflns_limit_l_max 8
_diffrn_reflns_limit_l_min -8
_diffrn_reflns_number 30924
_diffrn_reflns_point_group_measured_fraction_full 0.991
_diffrn_reflns_point_group_measured_fraction_max 0.992
_diffrn_reflns_theta_full 25.500
_diffrn_reflns_theta_max 26.452
_diffrn_reflns_theta_min 3.334
_diffrn_source 'fine-focused sealed tube'
_diffrn_source_type 'Bruker SMART APEX II'
_exptl_absorpt_coefficient_mu 1.079
_exptl_absorpt_correction_type multi-scan
_exptl_absorpt_process_details 'SADABS-2016/2, G. Sheldrick'
_exptl_crystal_colour Green
_exptl_crystal_density_diffrn 1.522
_exptl_crystal_description 'Rectangular plate'
_exptl_crystal_F_000 1176
_exptl_crystal_recrystallization_method 'Slow evaporation from CHCl3:EtOH'
_exptl_transmission_factor_max 0.7454
_exptl_transmission_factor_min 0.6412
_refine_diff_density_max 2.008
_refine_diff_density_min -0.806
_refine_diff_density_rms 0.160
_refine_ls_extinction_method none
_refine_ls_goodness_of_fit_ref 1.399
_refine_ls_hydrogen_treatment constr
_refine_ls_matrix_type full
_refine_ls_number_parameters 96
_refine_ls_number_reflns 1316
_refine_ls_number_restraints 0
_refine_ls_restrained_S_all 1.399
_refine_ls_R_factor_all 0.0785
_refine_ls_R_factor_gt 0.0647
_refine_ls_shift/su_max 0.012
_refine_ls_shift/su_mean 0.002
_refine_ls_structure_factor_coef Fsqd
_refine_ls_weighting_details 'w=1/[\s^2^(Fo^2^)+(0.2000P)^2^] where P=(Fo^2^+2Fc^2^)/3'
_refine_ls_weighting_scheme calc
_refine_ls_wR_factor_gt 0.3028
_refine_ls_wR_factor_ref 0.3147
_reflns_Friedel_coverage 0.000
_reflns_number_gt 1048
_reflns_number_total 1316
_reflns_threshold_expression 'I > 2\s(I)'
_cod_data_source_file d1ce00936b2.cif
_cod_data_source_block NdPc2_P4nnc
_cod_depositor_comments 'Adding full bibliography for 7243585--7243607.cif.'
_cod_original_cell_volume 2552.0(14)
_cod_original_sg_symbol_H-M 'P 4/n n c'
_cod_database_code 7243585
_shelx_shelxl_version_number 2018/3
_shelx_space_group_comment
;
The symmetry employed for this shelxl refinement is uniquely defined
by the following loop, which should always be used as a source of
symmetry information in preference to the above space-group names.
They are only intended as comments.
;

loop_
_space_group_symop_operation_xyz
'x, y, z'
'-x+1/2, -y+1/2, z'
'-y+1/2, x, z'
'y, -x+1/2, z'
'-x+1/2, y, -z+1/2'
'x, -y+1/2, -z+1/2'
'y, x, -z+1/2'
'-y+1/2, -x+1/2, -z+1/2'
'-x, -y, -z'
'x-1/2, y-1/2, -z'
'y-1/2, -x, -z'
'-y, x-1/2, -z'
'x-1/2, -y, z-1/2'
'-x, y-1/2, z-1/2'
'-y, -x, z-1/2'
'y-1/2, x-1/2, z-1/2'

loop_
_atom_site_label
_atom_site_type_symbol
_atom_site_fract_x
_atom_site_fract_y
_atom_site_fract_z
_atom_site_U_iso_or_equiv
_atom_site_adp_type
_atom_site_occupancy
_atom_site_site_symmetry_order
_atom_site_calc_flag
_atom_site_refinement_flags_posn
_atom_site_refinement_flags_adp
_atom_site_refinement_flags_occupancy
_atom_site_disorder_assembly
_atom_site_disorder_group
Nd1 Nd 0.250000 0.250000 0.750000 0.0107(6) Uani 0.865(9) 8 d S T P . .
Nd2 Nd 0.250000 0.250000 0.250000 0.021(4) Uani 0.135(9) 8 d S T P . .
N2 N 0.3425(3) 0.2844(3) 0.5183(9) 0.0188(15) Uani 1 1 d . . . . .
N1 N 0.3200(4) 0.4042(3) 0.5028(10) 0.0208(16) Uani 1 1 d . . . . .
C3 C 0.2091(5) 0.4576(4) 0.4903(12) 0.0240(18) Uani 1 1 d . . . . .
C8 C 0.2228(5) 0.5269(4) 0.4869(14) 0.030(2) Uani 1 1 d . . . . .
H8 H 0.266303 0.543624 0.491113 0.036 Uiso 1 1 calc R U . . .
C7 C 0.1668(6) 0.5691(5) 0.4769(15) 0.041(3) Uani 1 1 d . . . . .
H7 H 0.173784 0.615238 0.474209 0.049 Uiso 1 1 calc R U . . .
C2 C 0.2529(4) 0.3998(5) 0.5062(13) 0.0188(19) Uani 1 1 d . . . . .
C1 C 0.3607(4) 0.3512(4) 0.5054(13) 0.0192(19) Uani 1 1 d . . . . .
C4 C 0.1430(5) 0.4337(4) 0.4934(11) 0.0244(19) Uani 1 1 d . . . . .
C6 C 0.1017(5) 0.5456(5) 0.4707(15) 0.038(2) Uani 1 1 d . . . . .
H6 H 0.066326 0.575674 0.457673 0.045 Uiso 1 1 calc R U . . .
C5 C 0.0886(5) 0.4765(5) 0.4840(14) 0.034(2) Uani 1 1 d . . . . .
H5 H 0.044926 0.460182 0.486380 0.040 Uiso 1 1 calc R U . . .

loop_
_atom_site_aniso_label
_atom_site_aniso_U_11
_atom_site_aniso_U_22
_atom_site_aniso_U_33
_atom_site_aniso_U_23
_atom_site_aniso_U_13
_atom_site_aniso_U_12
Nd1 0.0091(7) 0.0091(7) 0.0139(8) 0.000 0.000 0.000
Nd2 0.019(5) 0.019(5) 0.026(7) 0.000 0.000 0.000
N2 0.013(3) 0.019(3) 0.024(3) -0.010(3) 0.002(3) 0.000(3)
N1 0.023(3) 0.016(3) 0.023(3) -0.007(3) 0.002(3) -0.004(3)
C3 0.034(5) 0.017(4) 0.021(4) 0.015(3) 0.002(4) 0.004(3)
C8 0.049(6) 0.013(4) 0.029(4) 0.007(3) -0.005(4) 0.003(4)
C7 0.065(8) 0.015(4) 0.042(5) 0.001(4) 0.002(5) 0.017(4)
C2 0.024(4) 0.014(4) 0.018(5) 0.000(3) 0.012(3) -0.001(3)
C1 0.022(4) 0.020(4) 0.016(4) -0.003(3) 0.007(3) -0.008(3)
C4 0.032(5) 0.019(4) 0.022(4) -0.006(3) 0.011(4) 0.009(3)
C6 0.046(6) 0.021(4) 0.047(6) 0.002(4) 0.011(5) 0.016(4)
C5 0.041(5) 0.024(4) 0.036(5) -0.003(4) -0.010(4) 0.016(4)

loop_
_atom_type_symbol
_atom_type_description
_atom_type_scat_dispersion_real
_atom_type_scat_dispersion_imag
_atom_type_scat_source
C C 0.0033 0.0016 'International Tables Vol C Tables 4.2.6.8 and 6.1.1.4'
H H 0.0000 0.0000 'International Tables Vol C Tables 4.2.6.8 and 6.1.1.4'
N N 0.0061 0.0033 'International Tables Vol C Tables 4.2.6.8 and 6.1.1.4'
Nd Nd -0.1943 3.0179 'International Tables Vol C Tables 4.2.6.8 and 6.1.1.4'

loop_
_geom_angle_atom_site_label_1
_geom_angle_atom_site_label_2
_geom_angle_atom_site_label_3
_geom_angle
_geom_angle_site_symmetry_1
_geom_angle_site_symmetry_3
_geom_angle_publ_flag
N2 Nd1 N2 141.2(3) 7_556 2 ?
N2 Nd1 N2 147.7(3) 7_556 4 ?
N2 Nd1 N2 68.66(15) 2 4 ?
N2 Nd1 N2 68.66(15) 7_556 6_556 ?
N2 Nd1 N2 147.7(3) 2 6_556 ?
N2 Nd1 N2 87.0(3) 4 6_556 ?
N2 Nd1 N2 105.8(3) 7_556 8_556 ?
N2 Nd1 N2 87.0(3) 2 8_556 ?
N2 Nd1 N2 83.2(3) 4 8_556 ?
N2 Nd1 N2 68.66(15) 6_556 8_556 ?
N2 Nd1 N2 83.2(3) 7_556 3 ?
N2 Nd1 N2 68.66(15) 2 3 ?
N2 Nd1 N2 105.8(3) 4 3 ?
N2 Nd1 N2 141.2(3) 6_556 3 ?
N2 Nd1 N2 147.7(3) 8_556 3 ?
N2 Nd1 N2 68.66(15) 7_556 5_556 ?
N2 Nd1 N2 83.2(3) 2 5_556 ?
N2 Nd1 N2 141.2(3) 4 5_556 ?
N2 Nd1 N2 105.8(3) 6_556 5_556 ?
N2 Nd1 N2 68.66(15) 8_556 5_556 ?
N2 Nd1 N2 87.0(3) 3 5_556 ?
N2 Nd1 N2 87.0(3) 7_556 . ?
N2 Nd1 N2 105.8(3) 2 . ?
N2 Nd1 N2 68.66(15) 4 . ?
N2 Nd1 N2 83.2(3) 6_556 . ?
N2 Nd1 N2 141.2(3) 8_556 . ?
N2 Nd1 N2 68.66(15) 3 . ?
N2 Nd1 N2 147.7(3) 5_556 . ?
N2 Nd1 Nd2 52.90(15) 7_556 1_556 ?
N2 Nd1 Nd2 127.10(15) 2 1_556 ?
N2 Nd1 Nd2 127.10(15) 4 1_556 ?
N2 Nd1 Nd2 52.90(15) 6_556 1_556 ?
N2 Nd1 Nd2 52.90(15) 8_556 1_556 ?
N2 Nd1 Nd2 127.10(15) 3 1_556 ?
N2 Nd1 Nd2 52.90(15) 5_556 1_556 ?
N2 Nd1 Nd2 127.10(15) . 1_556 ?
N2 Nd1 Nd2 127.10(15) 7_556 . ?
N2 Nd1 Nd2 52.90(15) 2 . ?
N2 Nd1 Nd2 52.90(15) 4 . ?
N2 Nd1 Nd2 127.10(15) 6_556 . ?
N2 Nd1 Nd2 127.10(15) 8_556 . ?
N2 Nd1 Nd2 52.90(15) 3 . ?
N2 Nd1 Nd2 127.10(15) 5_556 . ?
N2 Nd1 Nd2 52.90(15) . . ?
Nd2 Nd1 Nd2 180.0 1_556 . ?
N2 Nd2 N2 143.5(2) . 8 ?
N2 Nd2 N2 64.27(15) . 3 ?
N2 Nd2 N2 149.6(3) 8 3 ?
N2 Nd2 N2 149.6(3) . 5 ?
N2 Nd2 N2 64.27(15) 8 5 ?
N2 Nd2 N2 93.7(3) 3 5 ?
N2 Nd2 N2 93.7(3) . 7 ?
N2 Nd2 N2 97.6(3) 8 7 ?
N2 Nd2 N2 90.3(2) 3 7 ?
N2 Nd2 N2 64.27(15) 5 7 ?
N2 Nd2 N2 97.6(3) . 2 ?
N2 Nd2 N2 93.7(3) 8 2 ?
N2 Nd2 N2 64.27(15) 3 2 ?
N2 Nd2 N2 90.3(2) 5 2 ?
N2 Nd2 N2 143.5(2) 7 2 ?
N2 Nd2 N2 64.27(15) . 4 ?
N2 Nd2 N2 90.3(2) 8 4 ?
N2 Nd2 N2 97.6(3) 3 4 ?
N2 Nd2 N2 143.5(2) 5 4 ?
N2 Nd2 N2 149.6(3) 7 4 ?
N2 Nd2 N2 64.27(15) 2 4 ?
N2 Nd2 N2 90.3(2) . 6 ?
N2 Nd2 N2 64.27(15) 8 6 ?
N2 Nd2 N2 143.5(2) 3 6 ?
N2 Nd2 N2 97.6(3) 5 6 ?
N2 Nd2 N2 64.27(15) 7 6 ?
N2 Nd2 N2 149.6(3) 2 6 ?
N2 Nd2 N2 93.7(3) 4 6 ?
N2 Nd2 Nd1 48.79(13) . . ?
N2 Nd2 Nd1 131.21(13) 8 . ?
N2 Nd2 Nd1 48.79(13) 3 . ?
N2 Nd2 Nd1 131.21(13) 5 . ?
N2 Nd2 Nd1 131.21(13) 7 . ?
N2 Nd2 Nd1 48.79(14) 2 . ?
N2 Nd2 Nd1 48.79(13) 4 . ?
N2 Nd2 Nd1 131.21(13) 6 . ?
N2 Nd2 Nd1 131.21(13) . 1_554 ?
N2 Nd2 Nd1 48.79(13) 8 1_554 ?
N2 Nd2 Nd1 131.21(13) 3 1_554 ?
N2 Nd2 Nd1 48.79(13) 5 1_554 ?
N2 Nd2 Nd1 48.79(13) 7 1_554 ?
N2 Nd2 Nd1 131.21(14) 2 1_554 ?
N2 Nd2 Nd1 131.21(13) 4 1_554 ?
N2 Nd2 Nd1 48.79(13) 6 1_554 ?
Nd1 Nd2 Nd1 180.0 . 1_554 ?
C2 N2 C1 107.5(7) 4 . ?
C2 N2 Nd1 120.6(5) 4 . ?
C1 N2 Nd1 120.0(4) . . ?
C2 N2 Nd2 114.2(5) 4 . ?
C1 N2 Nd2 113.5(5) . . ?
Nd1 N2 Nd2 78.32(19) . . ?
C1 N1 C2 123.8(8) . . ?
C4 C3 C8 121.0(8) . . ?
C4 C3 C2 107.2(7) . . ?
C8 C3 C2 131.7(9) . . ?
C7 C8 C3 115.9(10) . . ?
C7 C8 H8 122.1 . . ?
C3 C8 H8 122.1 . . ?
C6 C7 C8 123.1(9) . . ?
C6 C7 H7 118.4 . . ?
C8 C7 H7 118.4 . . ?
N1 C2 N2 126.7(8) . 3 ?
N1 C2 C3 123.2(8) . . ?
N2 C2 C3 110.0(7) 3 . ?
N1 C1 N2 127.2(8) . . ?
N1 C1 C4 122.9(8) . 4 ?
N2 C1 C4 109.9(7) . 4 ?
C5 C4 C3 121.8(9) . . ?
C5 C4 C1 132.8(9) . 3 ?
C3 C4 C1 105.3(7) . 3 ?
C7 C6 C5 120.4(8) . . ?
C7 C6 H6 119.8 . . ?
C5 C6 H6 119.8 . . ?
C4 C5 C6 117.6(10) . . ?
C4 C5 H5 121.2 . . ?
C6 C5 H5 121.2 . . ?

loop_
_geom_bond_atom_site_label_1
_geom_bond_atom_site_label_2
_geom_bond_distance
_geom_bond_site_symmetry_2
_geom_bond_publ_flag
Nd1 N2 2.466(6) 7_556 ?
Nd1 N2 2.466(6) 2 ?
Nd1 N2 2.466(6) 4 ?
Nd1 N2 2.466(6) 6_556 ?
Nd1 N2 2.466(6) 8_556 ?
Nd1 N2 2.466(6) 3 ?
Nd1 N2 2.466(6) 5_556 ?
Nd1 N2 2.466(6) . ?
Nd1 Nd2 3.2101(8) 1_556 ?
Nd1 Nd2 3.2101(8) . ?
Nd2 N2 2.614(6) . ?
Nd2 N2 2.614(6) 8 ?
Nd2 N2 2.614(6) 3 ?
Nd2 N2 2.614(6) 5 ?
Nd2 N2 2.614(6) 7 ?
Nd2 N2 2.614(6) 2 ?
Nd2 N2 2.614(6) 4 ?
Nd2 N2 2.614(6) 6 ?
N2 C2 1.367(11) 4 ?
N2 C1 1.383(10) . ?
N1 C1 1.333(10) . ?
N1 C2 1.340(11) . ?
C3 C4 1.403(13) . ?
C3 C8 1.409(12) . ?
C3 C2 1.448(12) . ?
C8 C7 1.399(14) . ?
C8 H8 0.9300 . ?
C7 C6 1.380(16) . ?
C7 H7 0.9300 . ?
C1 C4 1.463(12) 4 ?
C4 C5 1.380(12) . ?
C6 C5 1.405(14) . ?
C6 H6 0.9300 . ?
C5 H5 0.9300 . ?
